data_1569329
loop_
_publ_author_name
'Korzun, Andr&#xe9;'
'Crespi, Stefano'
'Golz, Christopher'
'Bismuto, Alessandro'

_publ_section_title
;
 Replacing the BO in BODIPY: unlocking the path to SBDIPY and BIDIPY
 chromophores.
;
_journal_issue 24
_journal_name_full 'Chemical science'
_journal_page_first 6579
_journal_page_last 6584
_journal_paper_doi 10.1039/d3sc01493b
_journal_volume 14
_journal_year 2023
_chemical_formula_moiety 'C13 H15 Cl2 N2 Sb'
_chemical_formula_sum 'C13 H15 Cl2 N2 Sb'
_chemical_formula_weight 391.92
_space_group_crystal_system monoclinic
_space_group_IT_number 14
_space_group_name_Hall '-P 2ybc'
_space_group_name_H-M_alt 'P 1 21/c 1'
_atom_sites_solution_hydrogens geom
_atom_sites_solution_primary dual
_audit_creation_date 2022-01-20
_audit_creation_method
;
FinalCif V96 by Daniel Kratzert, Freiburg 2022,
https://dkratzert.de/finalcif.html
;
_audit_update_record
;
2023-02-13 deposited with the CCDC.	2023-05-29 downloaded from the CCDC.
;
_cell_angle_alpha 90
_cell_angle_beta 91.646(2)
_cell_angle_gamma 90
_cell_formula_units_Z 4
_cell_length_a 10.7292(5)
_cell_length_b 9.9358(6)
_cell_length_c 13.9550(7)
_cell_measurement_reflns_used 9706
_cell_measurement_temperature 100.00
_cell_measurement_theta_max 35.333
_cell_measurement_theta_min 2.518
_cell_volume 1487.03(14)
_computing_cell_refinement 'SAINT V8.40B (?, 2016)'
_computing_data_collection 'Bruker BIS V6.2.15/2021-03-15 && APEX4 2021.4-0'
_computing_data_reduction 'SAINT V8.40B (?, 2016)'
_computing_molecular_graphics 'Olex2 1.5 (Dolomanov et al., 2009)'
_computing_publication_material 'Olex2 1.5 (Dolomanov et al., 2009)'
_computing_structure_refinement 'XL  (Sheldrick, 2008)'
_computing_structure_solution 'XT  (Sheldrick, 2015)'
_diffrn_ambient_environment N~2~
_diffrn_ambient_temperature 100.00
_diffrn_detector CPAD
_diffrn_detector_area_resol_mean 7.41
_diffrn_detector_type 'Bruker PHOTON III'
_diffrn_measured_fraction_theta_full 0.999
_diffrn_measured_fraction_theta_max 0.956
_diffrn_measurement_device 'four-circle diffractometer'
_diffrn_measurement_device_type 'Bruker D8 VENTURE dual wavelength Mo/Ag'
_diffrn_measurement_method '\w and \f scans'
_diffrn_measurement_specimen_support 'MiTeGen micromount'
_diffrn_radiation_monochromator 'mirror optics'
_diffrn_radiation_probe x-ray
_diffrn_radiation_type MoK\a
_diffrn_radiation_wavelength 0.71073
_diffrn_reflns_av_R_equivalents 0.0193
_diffrn_reflns_av_unetI/netI 0.0101
_diffrn_reflns_Laue_measured_fraction_full 0.999
_diffrn_reflns_Laue_measured_fraction_max 0.956
_diffrn_reflns_limit_h_max 17
_diffrn_reflns_limit_h_min -17
_diffrn_reflns_limit_k_max 16
_diffrn_reflns_limit_k_min -16
_diffrn_reflns_limit_l_max 22
_diffrn_reflns_limit_l_min -22
_diffrn_reflns_number 67080
_diffrn_reflns_point_group_measured_fraction_full 0.999
_diffrn_reflns_point_group_measured_fraction_max 0.956
_diffrn_reflns_theta_full 25.242
_diffrn_reflns_theta_max 35.597
_diffrn_reflns_theta_min 1.899
_diffrn_source 'microfocus sealed X-ray tube'
_diffrn_source_current 1.4
_diffrn_source_power 0.07
_diffrn_source_type 'Incoatec I\ms'
_diffrn_source_voltage 50.0
_diffrn_standards_number 0
_exptl_absorpt_coefficient_mu 2.199
_exptl_absorpt_correction_T_max 0.8773
_exptl_absorpt_correction_T_min 0.8028
_exptl_absorpt_correction_type numerical
_exptl_absorpt_process_details
;
SADABS-2016/2 (Bruker,2016/2) was used for absorption correction.
wR2(int) was 0.0639 before and 0.0382 after correction.
The Ratio of minimum to maximum transmission is 0.9151.
The \l/2 correction factor is Not present.
;
_exptl_crystal_colour red
_exptl_crystal_colour_primary red
_exptl_crystal_density_diffrn 1.751
_exptl_crystal_description block
_exptl_crystal_F_000 768
_exptl_crystal_size_max 0.149
_exptl_crystal_size_mid 0.119
_exptl_crystal_size_min 0.111
_refine_diff_density_max 0.540
_refine_diff_density_min -0.396
_refine_diff_density_rms 0.068
_refine_ls_extinction_method none
_refine_ls_goodness_of_fit_ref 1.094
_refine_ls_hydrogen_treatment constr
_refine_ls_matrix_type full
_refine_ls_number_parameters 168
_refine_ls_number_reflns 6547
_refine_ls_number_restraints 4
_refine_ls_restrained_S_all 1.094
_refine_ls_R_factor_all 0.0176
_refine_ls_R_factor_gt 0.0151
_refine_ls_shift/su_max 0.006
_refine_ls_shift/su_mean 0.000
_refine_ls_structure_factor_coef Fsqd
_refine_ls_weighting_details 'w=1/[\s^2^(Fo^2^)+(0.0160P)^2^+0.6199P] where P=(Fo^2^+2Fc^2^)/3'
_refine_ls_weighting_scheme calc
_refine_ls_wR_factor_gt 0.0368
_refine_ls_wR_factor_ref 0.0379
_reflns_Friedel_coverage 0.000
_reflns_number_gt 6127
_reflns_number_total 6547
_reflns_threshold_expression 'I > 2\s(I)'
_cod_data_source_file d3sc01493b2.cif
_cod_data_source_block mo_1555_cg_0m
_cod_database_code 1569329
_shelx_shelxl_version_number 2018/3
_olex2_refinement_description
;
1. Fixed Uiso
 At 1.2 times of:
  All C(H) groups
 At 1.5 times of:
  All C(H,H,H) groups, All C(H,H,H,H,H,H) groups
2. Restrained distances
 C11-H11A \\sim C11-H11E
 with sigma of 0.02
 C11-H11C \\sim C11-H11D
 with sigma of 0.02
 C11-H11B \\sim C11-H11E
 with sigma of 0.02
3. Others
 Sof(H11D)=Sof(H11E)=Sof(H11F)=1-FVAR(1)
 Sof(H11A)=Sof(H11B)=Sof(H11C)=FVAR(1)
4.a Aromatic/amide H refined with riding coordinates:
 C3(H3), C6(H6), C9(H9)
4.b Idealised Me refined as rotating group:
 C1(H1A,H1B,H1C), C11(H11A,H11B,H11C), C11(H11D,H11E,H11F), C12(H12A,H12B,
 H12C), C13(H13A,H13B,H13C)
;
_olex2_submission_special_instructions 'No special instructions were received'
_shelx_space_group_comment
;
The symmetry employed for this shelxl refinement is uniquely defined
by the following loop, which should always be used as a source of
symmetry information in preference to the above space-group names.
They are only intended as comments.
;
_shelx_estimated_absorpt_t_min 0.735
_shelx_estimated_absorpt_t_max 0.792
_diffrn_measurement_ambient_temperature_device_make 'Oxford Cryostream 800'

loop_
_space_group_symop_operation_xyz
'x, y, z'
'-x, y+1/2, -z+1/2'
'-x, -y, -z'
'x, -y-1/2, z-1/2'

loop_
_atom_site_label
_atom_site_type_symbol
_atom_site_fract_x
_atom_site_fract_y
_atom_site_fract_z
_atom_site_U_iso_or_equiv
_atom_site_adp_type
_atom_site_occupancy
_atom_site_site_symmetry_order
_atom_site_calc_flag
_atom_site_refinement_flags_posn
_atom_site_refinement_flags_adp
_atom_site_refinement_flags_occupancy
_atom_site_disorder_assembly
_atom_site_disorder_group
Sb1 Sb 0.86042(2) 0.51996(2) 0.62218(2) 0.01415(2) Uani 1 1 d . . . . .
Cl1 Cl 0.81742(2) 0.57282(3) 0.44262(2) 0.02165(4) Uani 1 1 d . . . . .
Cl2 Cl 0.86426(3) 0.46924(3) 0.79990(2) 0.02454(5) Uani 1 1 d . . . . .
N1 N 0.70281(7) 0.63519(8) 0.64679(6) 0.01429(12) Uani 1 1 d . . . . .
N2 N 0.74324(7) 0.35470(8) 0.59987(6) 0.01451(13) Uani 1 1 d . . . . .
C1 C 0.82610(10) 0.84178(11) 0.68333(8) 0.02276(18) Uani 1 1 d . . . . .
H1A H 0.878569 0.795463 0.731585 0.034 Uiso 1 1 calc R U . . .
H1B H 0.809263 0.933674 0.704944 0.034 Uiso 1 1 calc R U . . .
H1C H 0.869374 0.844909 0.622470 0.034 Uiso 1 1 calc R U . . .
C2 C 0.70608(9) 0.76769(9) 0.66961(6) 0.01584(15) Uani 1 1 d . . . . .
C3 C 0.58371(9) 0.81546(9) 0.67764(6) 0.01653(15) Uani 1 1 d . . . . .
H3 H 0.560400 0.905063 0.692724 0.020 Uiso 1 1 calc R U . . .
C4 C 0.50251(8) 0.70861(9) 0.65965(6) 0.01500(14) Uani 1 1 d . . . . .
C5 C 0.57793(8) 0.59480(9) 0.63999(6) 0.01365(13) Uani 1 1 d . . . . .
C6 C 0.53877(8) 0.46421(9) 0.61989(6) 0.01395(14) Uani 1 1 d . . . . .
H6 H 0.451213 0.449723 0.617529 0.017 Uiso 1 1 calc R U . . .
C7 C 0.61244(8) 0.35267(9) 0.60288(6) 0.01358(14) Uani 1 1 d . . . . .
C8 C 0.57205(8) 0.21828(9) 0.58364(6) 0.01467(14) Uani 1 1 d . . . . .
C9 C 0.67873(9) 0.14329(9) 0.56795(7) 0.01703(15) Uani 1 1 d . . . . .
H9 H 0.681221 0.049979 0.553259 0.020 Uiso 1 1 calc R U . . .
C10 C 0.78244(8) 0.22923(9) 0.57754(7) 0.01668(15) Uani 1 1 d . . . . .
C11 C 0.91569(9) 0.19508(11) 0.56327(9) 0.0263(2) Uani 1 1 d D . . . .
H11A H 0.965329 0.277865 0.562987 0.039 Uiso 0.526(19) 1 calc DR U P A 1
H11B H 0.923669 0.148319 0.501912 0.039 Uiso 0.526(19) 1 calc DR U P A 1
H11C H 0.945818 0.136550 0.615499 0.039 Uiso 0.526(19) 1 calc DR U P A 1
H11D H 0.923877 0.097800 0.553684 0.039 Uiso 0.474(19) 1 calc DR U P A 2
H11E H 0.965558 0.222301 0.619929 0.039 Uiso 0.474(19) 1 calc DR U P A 2
H11F H 0.945380 0.242633 0.506785 0.039 Uiso 0.474(19) 1 calc R U P A 2
C12 C 0.44042(9) 0.16931(10) 0.58276(7) 0.01835(16) Uani 1 1 d . . . . .
H12A H 0.408238 0.174542 0.647673 0.028 Uiso 1 1 calc R U . . .
H12B H 0.437494 0.075755 0.560578 0.028 Uiso 1 1 calc R U . . .
H12C H 0.389153 0.225511 0.539460 0.028 Uiso 1 1 calc R U . . .
C13 C 0.36369(9) 0.70908(11) 0.66322(7) 0.02016(17) Uani 1 1 d . . . . .
H13A H 0.328681 0.657891 0.608783 0.030 Uiso 1 1 calc R U . . .
H13B H 0.333234 0.802002 0.659981 0.030 Uiso 1 1 calc R U . . .
H13C H 0.337956 0.667650 0.723233 0.030 Uiso 1 1 calc R U . . .

loop_
_atom_site_aniso_label
_atom_site_aniso_U_11
_atom_site_aniso_U_22
_atom_site_aniso_U_33
_atom_site_aniso_U_23
_atom_site_aniso_U_13
_atom_site_aniso_U_12
Sb1 0.00953(3) 0.01358(3) 0.01930(3) 0.00034(2) -0.00026(2) -0.00134(2)
Cl1 0.01825(9) 0.02652(11) 0.02031(10) 0.00350(8) 0.00304(7) -0.00247(8)
Cl2 0.02378(11) 0.02703(12) 0.02233(11) 0.00491(9) -0.00747(8) -0.00648(9)
N1 0.0122(3) 0.0131(3) 0.0176(3) -0.0004(2) 0.0008(2) -0.0007(2)
N2 0.0117(3) 0.0131(3) 0.0187(3) 0.0003(3) -0.0006(2) -0.0010(2)
C1 0.0205(4) 0.0174(4) 0.0303(5) -0.0024(4) 0.0006(4) -0.0046(3)
C2 0.0180(4) 0.0138(3) 0.0158(4) 0.0001(3) 0.0016(3) -0.0011(3)
C3 0.0195(4) 0.0144(4) 0.0158(4) -0.0001(3) 0.0023(3) 0.0023(3)
C4 0.0153(3) 0.0173(4) 0.0125(3) 0.0002(3) 0.0011(3) 0.0028(3)
C5 0.0119(3) 0.0147(3) 0.0144(3) 0.0004(3) 0.0006(3) 0.0002(3)
C6 0.0120(3) 0.0164(4) 0.0134(3) 0.0003(3) -0.0002(3) -0.0010(3)
C7 0.0116(3) 0.0147(3) 0.0144(3) 0.0000(3) -0.0006(3) -0.0016(3)
C8 0.0152(3) 0.0150(3) 0.0137(3) 0.0003(3) -0.0014(3) -0.0030(3)
C9 0.0177(4) 0.0134(3) 0.0199(4) -0.0009(3) -0.0015(3) -0.0014(3)
C10 0.0151(3) 0.0142(3) 0.0206(4) 0.0005(3) -0.0010(3) 0.0007(3)
C11 0.0157(4) 0.0195(4) 0.0436(6) -0.0028(4) 0.0010(4) 0.0026(3)
C12 0.0161(4) 0.0197(4) 0.0191(4) -0.0026(3) -0.0013(3) -0.0059(3)
C13 0.0147(4) 0.0263(5) 0.0196(4) -0.0020(3) 0.0012(3) 0.0046(3)

loop_
_atom_type_symbol
_atom_type_description
_atom_type_scat_dispersion_real
_atom_type_scat_dispersion_imag
_atom_type_scat_source
C C 0.0033 0.0016 'International Tables Vol C Tables 4.2.6.8 and 6.1.1.4'
H H 0.0000 0.0000 'International Tables Vol C Tables 4.2.6.8 and 6.1.1.4'
Cl Cl 0.1484 0.1585 'International Tables Vol C Tables 4.2.6.8 and 6.1.1.4'
N N 0.0061 0.0033 'International Tables Vol C Tables 4.2.6.8 and 6.1.1.4'
Sb Sb -0.5866 1.5461 'International Tables Vol C Tables 4.2.6.8 and 6.1.1.4'

loop_
_geom_angle_atom_site_label_1
_geom_angle_atom_site_label_2
_geom_angle_atom_site_label_3
_geom_angle
_geom_angle_site_symmetry_1
_geom_angle_site_symmetry_3
_geom_angle_publ_flag
Cl2 Sb1 Cl1 170.663(9) . . ?
N1 Sb1 Cl1 85.70(2) . . ?
N1 Sb1 Cl2 86.46(2) . . ?
N1 Sb1 N2 88.20(3) . . ?
N2 Sb1 Cl1 85.72(2) . . ?
N2 Sb1 Cl2 88.99(2) . . ?
C2 N1 Sb1 123.94(6) . . ?
C2 N1 C5 108.23(7) . . ?
C5 N1 Sb1 127.79(6) . . ?
C7 N2 Sb1 127.22(6) . . ?
C10 N2 Sb1 124.67(6) . . ?
C10 N2 C7 108.09(7) . . ?
H1A C1 H1B 109.5 . . ?
H1A C1 H1C 109.5 . . ?
H1B C1 H1C 109.5 . . ?
C2 C1 H1A 109.5 . . ?
C2 C1 H1B 109.5 . . ?
C2 C1 H1C 109.5 . . ?
N1 C2 C1 121.77(8) . . ?
N1 C2 C3 109.24(8) . . ?
C3 C2 C1 129.00(9) . . ?
C2 C3 H3 126.0 . . ?
C4 C3 C2 108.05(8) . . ?
C4 C3 H3 126.0 . . ?
C3 C4 C5 106.54(8) . . ?
C3 C4 C13 127.75(9) . . ?
C5 C4 C13 125.68(9) . . ?
N1 C5 C4 107.94(8) . . ?
C6 C5 N1 124.38(8) . . ?
C6 C5 C4 127.66(8) . . ?
C5 C6 H6 116.2 . . ?
C7 C6 C5 127.63(8) . . ?
C7 C6 H6 116.2 . . ?
N2 C7 C8 107.81(8) . . ?
C6 C7 N2 124.66(8) . . ?
C6 C7 C8 127.51(8) . . ?
C7 C8 C12 126.05(8) . . ?
C9 C8 C7 106.53(8) . . ?
C9 C8 C12 127.41(8) . . ?
C8 C9 H9 125.9 . . ?
C8 C9 C10 108.22(8) . . ?
C10 C9 H9 125.9 . . ?
N2 C10 C9 109.31(8) . . ?
N2 C10 C11 123.11(8) . . ?
C9 C10 C11 127.54(9) . . ?
C10 C11 H11A 109.5 . . ?
C10 C11 H11B 109.5 . . ?
C10 C11 H11C 109.5 . . ?
C10 C11 H11D 109.5 . . ?
C10 C11 H11E 109.5 . . ?
C10 C11 H11F 109.5 . . ?
H11A C11 H11B 109.5 . . ?
H11A C11 H11C 109.5 . . ?
H11B C11 H11C 109.5 . . ?
H11D C11 H11E 109.5 . . ?
H11D C11 H11F 109.5 . . ?
H11E C11 H11F 109.5 . . ?
C8 C12 H12A 109.5 . . ?
C8 C12 H12B 109.5 . . ?
C8 C12 H12C 109.5 . . ?
H12A C12 H12B 109.5 . . ?
H12A C12 H12C 109.5 . . ?
H12B C12 H12C 109.5 . . ?
C4 C13 H13A 109.5 . . ?
C4 C13 H13B 109.5 . . ?
C4 C13 H13C 109.5 . . ?
H13A C13 H13B 109.5 . . ?
H13A C13 H13C 109.5 . . ?
H13B C13 H13C 109.5 . . ?

loop_
_geom_bond_atom_site_label_1
_geom_bond_atom_site_label_2
_geom_bond_distance
_geom_bond_site_symmetry_2
_geom_bond_publ_flag
Sb1 Cl1 2.5887(3) . ?
Sb1 Cl2 2.5298(3) . ?
Sb1 N1 2.0788(8) . ?
Sb1 N2 2.0860(8) . ?
N1 C2 1.3547(12) . ?
N1 C5 1.3994(11) . ?
N2 C7 1.4054(11) . ?
N2 C10 1.3548(12) . ?
C1 H1A 0.9800 . ?
C1 H1B 0.9800 . ?
C1 H1C 0.9800 . ?
C1 C2 1.4909(13) . ?
C2 C3 1.4036(13) . ?
C3 H3 0.9500 . ?
C3 C4 1.3916(13) . ?
C4 C5 1.4218(12) . ?
C4 C13 1.4917(13) . ?
C5 C6 1.3899(12) . ?
C6 H6 0.9500 . ?
C6 C7 1.3857(12) . ?
C7 C8 1.4269(12) . ?
C8 C9 1.3885(13) . ?
C8 C12 1.4935(13) . ?
C9 H9 0.9500 . ?
C9 C10 1.4059(13) . ?
C10 C11 1.4884(14) . ?
C11 H11A 0.9800 . ?
C11 H11B 0.9800 . ?
C11 H11C 0.9800 . ?
C11 H11D 0.9800 . ?
C11 H11E 0.9800 . ?
C11 H11F 0.9800 . ?
C12 H12A 0.9800 . ?
C12 H12B 0.9800 . ?
C12 H12C 0.9800 . ?
C13 H13A 0.9800 . ?
C13 H13B 0.9800 . ?
C13 H13C 0.9800 . ?

loop_
_geom_torsion_atom_site_label_1
_geom_torsion_atom_site_label_2
_geom_torsion_atom_site_label_3
_geom_torsion_atom_site_label_4
_geom_torsion
_geom_torsion_site_symmetry_1
_geom_torsion_site_symmetry_2
_geom_torsion_site_symmetry_3
_geom_torsion_site_symmetry_4
_geom_torsion_publ_flag
Sb1 N1 C2 C1 -2.73(13) . . . . ?
Sb1 N1 C2 C3 177.74(6) . . . . ?
Sb1 N1 C5 C4 -177.82(6) . . . . ?
Sb1 N1 C5 C6 3.74(13) . . . . ?
Sb1 N2 C7 C6 1.33(13) . . . . ?
Sb1 N2 C7 C8 -179.83(6) . . . . ?
Sb1 N2 C10 C9 179.87(6) . . . . ?
Sb1 N2 C10 C11 -1.89(14) . . . . ?
N1 C2 C3 C4 0.31(10) . . . . ?
N1 C5 C6 C7 -0.27(15) . . . . ?
N2 C7 C8 C9 -0.98(10) . . . . ?
N2 C7 C8 C12 177.95(8) . . . . ?
C1 C2 C3 C4 -179.17(10) . . . . ?
C2 N1 C5 C4 0.03(10) . . . . ?
C2 N1 C5 C6 -178.41(8) . . . . ?
C2 C3 C4 C5 -0.29(10) . . . . ?
C2 C3 C4 C13 177.69(9) . . . . ?
C3 C4 C5 N1 0.16(10) . . . . ?
C3 C4 C5 C6 178.54(9) . . . . ?
C4 C5 C6 C7 -178.40(9) . . . . ?
C5 N1 C2 C1 179.32(9) . . . . ?
C5 N1 C2 C3 -0.21(10) . . . . ?
C5 C6 C7 N2 -2.39(15) . . . . ?
C5 C6 C7 C8 179.00(9) . . . . ?
C6 C7 C8 C9 177.82(9) . . . . ?
C6 C7 C8 C12 -3.24(15) . . . . ?
C7 N2 C10 C9 -1.38(11) . . . . ?
C7 N2 C10 C11 176.86(9) . . . . ?
C7 C8 C9 C10 0.16(10) . . . . ?
C8 C9 C10 N2 0.76(11) . . . . ?
C8 C9 C10 C11 -177.37(10) . . . . ?
C10 N2 C7 C6 -177.38(9) . . . . ?
C10 N2 C7 C8 1.46(10) . . . . ?
C12 C8 C9 C10 -178.76(9) . . . . ?
C13 C4 C5 N1 -177.87(8) . . . . ?
C13 C4 C5 C6 0.51(15) . . . . ?
